data_9005679
loop_
_publ_author_name
'Nazzareni, S.'
'Molin, G.'
'Skogby, H.'
'Dal Negro, A.'

_publ_section_title
;
 Crystal chemistry of Ti3+-Ti4+-bearing synthetic diopsides
 Sample: Di81a
;
_journal_name_full 'European Journal of Mineralogy'
_journal_page_first 443
_journal_page_last 449
_journal_paper_doi 10.1127/0935-1221/2004/0016-0443
_journal_volume 16
_journal_year 2004
_chemical_formula_sum 'B0.028 Ca0.872 Mg0.906 Na0.118 O6 Si1.94 Ti0.138'
_chemical_name_mineral Diopside
_space_group_IT_number 15
_symmetry_space_group_name_Hall '-C 2yc'
_symmetry_space_group_name_H-M 'C 1 2/c 1'
_cell_angle_alpha 90
_cell_angle_beta 106.10
_cell_angle_gamma 90
_cell_length_a 9.747
_cell_length_b 8.922
_cell_length_c 5.278
_cell_formula_units_Z 4
_cell_volume 440.987
_database_code_amcsd 0007070
_exptl_crystal_density_diffrn 3.270
_cod_original_formula_sum 'Ca.872 Na.118 Mg.906 Ti.138 Si1.94 B.028 O6'
_cod_database_code 9005679

loop_
_space_group_symop_operation_xyz
x,y,z
1/2+x,1/2+y,z
x,-y,1/2+z
1/2+x,1/2-y,1/2+z
-x,y,1/2-z
1/2-x,1/2+y,1/2-z
-x,-y,-z
1/2-x,1/2-y,-z

loop_
_atom_site_label
_atom_site_fract_x
_atom_site_fract_y
_atom_site_fract_z
_atom_site_occupancy
_atom_site_U_iso_or_equiv
Ca2 0.00000 0.30170 0.25000 0.87200 0.01080
Na2 0.00000 0.30170 0.25000 0.11800 0.01080
Mg1 0.00000 0.90647 0.25000 0.90600 0.00690
Ti3+1 0.00000 0.90647 0.25000 0.07800 0.00690
Ti4+1 0.00000 0.90647 0.25000 0.02200 0.00690
Si 0.28686 0.09291 0.23000 0.97000 0.00600
Ti4+ 0.28686 0.09291 0.23000 0.01900 0.00600
B 0.28686 0.09291 0.23000 0.01400 0.00600
O1 0.11546 0.08630 0.14200 1.00000 0.00720
O2 0.36119 0.25050 0.31680 1.00000 0.00960
O3 0.35071 0.01680 0.99740 1.00000 0.00900

loop_
_cod_related_entry_id
_cod_related_entry_database
_cod_related_entry_code
1 AMCSD 0007070
